data_1010317
loop_
_publ_author_name
'Podschus, E'
'Hofmann, U'
'Leschewski, K'

_publ_section_title
;
Roentgenographische Strukturuntersuchungen von Ultramarinblau und
seinen Reaktionsprodukten
;
_journal_coden_ASTM ZAACAB
_journal_name_full
;
Zeitschrift fuer Anorganische und Allgemeine Chemie
;
_journal_page_first 305
_journal_page_last 333
_journal_paper_doi 10.1002/zaac.19362280402
_journal_volume 228
_journal_year 1936
_chemical_formula_analytical 'Ag5.25 Na2.3 S1.95 Al5.8 Si6.2 O24'
_chemical_formula_structural 'Ag8 S1.95 Al6 Si6 O24'
_chemical_formula_sum 'Ag8 Al6 O24 S1.95 Si6'
_chemical_name_systematic 'Silver sodium thioalumosilicate *'
_space_group_IT_number 218
_symmetry_cell_setting cubic
_symmetry_Int_Tables_number 218
_symmetry_space_group_name_Hall 'P -4n 2 3'
_symmetry_space_group_name_H-M 'P -4 3 n'
_cell_angle_alpha 90
_cell_angle_beta 90
_cell_angle_gamma 90
_cell_formula_units_Z 1
_cell_length_a 8.98
_cell_length_b 8.98
_cell_length_c 8.98
_cell_volume 724.2
_cod_database_code 1010317

loop_
_symmetry_equiv_pos_as_xyz
x,y,z
y,z,x
z,x,y
-x,y,-z
-y,z,-x
-z,x,-y
x,-y,-z
y,-z,-x
z,-x,-y
-x,-y,z
-y,-z,x
-z,-x,y
1/2+x,1/2+z,1/2+y
1/2+y,1/2+x,1/2+z
1/2+z,1/2+y,1/2+x
1/2-x,1/2-z,1/2+y
1/2-y,1/2-x,1/2+z
1/2-z,1/2-y,1/2+x
1/2+x,1/2-z,1/2-y
1/2+y,1/2-x,1/2-z
1/2+z,1/2-y,1/2-x
1/2-x,1/2+z,1/2-y
1/2-y,1/2+x,1/2-z
1/2-z,1/2+y,1/2-x

loop_
_atom_site_label
_atom_site_type_symbol
_atom_site_symmetry_multiplicity
_atom_site_Wyckoff_symbol
_atom_site_fract_x
_atom_site_fract_y
_atom_site_fract_z
_atom_site_occupancy
_atom_site_attached_hydrogens
_atom_site_calc_flag
Ag1 Ag1+ 8 e 0.194(6) 0.194(6) 0.194(6) 1. 0 d
Al1 Al3+ 6 c 0.5 0. 0.25 1. 0 d
Si1 Si4+ 6 d 0. 0.5 0.25 1. 0 d
O1 O2- 24 i 0.136(6) 0.458(6) 0.147(6) 1. 0 d
S1 S1- 12 f 0.110(6) 0. 0. 0.138 0 d
S2 S2- 2 a 0. 0. 0. 0.15 0 d

loop_
_atom_type_symbol
_atom_type_oxidation_number
Ag1+ 1.000
Al3+ 3.000
Si4+ 4.000
O2- -2.000
S1- -0.848
S2- -2.000
